data_7232448
loop_
_publ_author_name
'Mo, Zong-Wen'
'Huang, Ning-Yu'
'Wang, Chao'
'Ye, Zi-Ming'
'Zhou, Hao-Long'
'Zhou, Dong-Dong'
'Lin, Rui-Biao'
'Chen, Xiao-Ming'
'Zhang, Jie-Peng'

_publ_section_title
;
 Single-side and double-side swing behaviours of a flexible porous
 coordination polymer with a rhombic-lattice structure
;
_journal_issue 12
_journal_name_full CrystEngComm
_journal_page_first 1872
_journal_paper_doi 10.1039/C9CE00227H
_journal_volume 21
_journal_year 2019
_chemical_formula_moiety '0.5(C48 H32 N12 O8 Zn4)'
_chemical_formula_sum 'C24 H16 N6 O4 Zn2'
_chemical_formula_weight 583.17
_space_group_crystal_system monoclinic
_space_group_IT_number 15
_space_group_name_Hall '-C 2yc'
_space_group_name_H-M_alt 'C 1 2/c 1'
_symmetry_space_group_name_Hall '-C 2yc'
_symmetry_space_group_name_H-M 'C 1 2/c 1'
_atom_sites_solution_hydrogens geom
_audit_creation_date 2018-12-06
_audit_creation_method
;
Olex2 1.2
(compiled 2017.08.10 svn.r3458 for OlexSys, GUI svn.r5381)
;
_audit_update_record
;
2018-12-07 deposited with the CCDC.    2019-02-22 downloaded from the CCDC.
;
_cell_angle_alpha 90
_cell_angle_beta 90.2418(18)
_cell_angle_gamma 90
_cell_formula_units_Z 4
_cell_length_a 13.5403(3)
_cell_length_b 14.7298(3)
_cell_length_c 16.5400(3)
_cell_measurement_reflns_used 9059
_cell_measurement_temperature 150(2)
_cell_measurement_theta_max 76.9930
_cell_measurement_theta_min 4.3840
_cell_volume 3298.81(12)
_computing_cell_refinement 'CrysAlisPro 1.171.38.40t (Rigaku OD, 2015)'
_computing_data_collection 'CrysAlisPro 1.171.38.40t (Rigaku OD, 2015)'
_computing_data_reduction 'CrysAlisPro 1.171.38.40t (Rigaku OD, 2015)'
_computing_molecular_graphics 'Olex2 (Dolomanov et al., 2009)'
_computing_publication_material 'Olex2 (Dolomanov et al., 2009)'
_computing_structure_refinement 'ShelXL (Sheldrick, 2015)'
_diffrn_ambient_temperature 150(2)
_diffrn_detector 'CCD plate'
_diffrn_measured_fraction_theta_full 0.989
_diffrn_measured_fraction_theta_max 0.964
_diffrn_measurement_details
;
List of Runs (angles in degrees, time in seconds):

  # Type    Start    End  Width  t~exp~   \w     \q     \k     \f   Frames
#--------------------------------------------------------------------------
  1  \w   -122.00  58.00   1.00   30.00    --  -32.00   0.00-108.00  180
  2  \w    -47.00  14.00   1.00   30.00    --  -32.00  72.00-180.00   61
  3  \w   -122.00  58.00   1.00   30.00    --  -32.00   0.00 108.00  180
  4  \w   -200.00 -20.00   1.00   80.00    -- -110.00   0.00 -36.00  180
  5  \w    -97.00 -20.00   1.00   80.00    -- -110.00  72.00-108.00   77
  6  \w   -200.00-139.00   1.00   80.00    -- -110.00 -72.00  36.00   61
  7  \w   -115.00 -22.00   1.00   80.00    -- -110.00  72.00  36.00   93
  8  \w    -80.00 -20.00   1.00   80.00    -- -110.00  72.00-180.00   60
  9  \w    -80.00 -20.00   1.00   80.00    -- -110.00  72.00 108.00   60
 10  \w   -200.00-139.00   1.00   80.00    -- -110.00 -72.00 108.00   61
 11  \w   -187.00 -52.00   1.00   80.00    -- -110.00   0.00-180.00  135
 12  \w   -125.00 -32.00   1.00   80.00    -- -110.00  72.00 -36.00   93
;
_diffrn_measurement_device 'abstract diffractometer'
_diffrn_measurement_device_type 'dtrek-CrysAlisPro-abstract goniometer imported rigaku-d*trek images'
_diffrn_measurement_method '\w scans'
_diffrn_orient_matrix_type 'CrysAlisPro convention (1999,Acta A55,543-557)'
_diffrn_orient_matrix_UB_11 0.0275590000
_diffrn_orient_matrix_UB_12 -0.0852030000
_diffrn_orient_matrix_UB_13 0.0491209000
_diffrn_orient_matrix_UB_21 -0.1091371000
_diffrn_orient_matrix_UB_22 -0.0294719000
_diffrn_orient_matrix_UB_23 0.0000890000
_diffrn_orient_matrix_UB_31 0.0164688000
_diffrn_orient_matrix_UB_32 -0.0530138000
_diffrn_orient_matrix_UB_33 -0.0791502000
_diffrn_radiation_monochromator graphite
_diffrn_radiation_probe x-ray
_diffrn_radiation_type CuK\a
_diffrn_radiation_wavelength 1.54184
_diffrn_reflns_av_R_equivalents 0.0256
_diffrn_reflns_av_unetI/netI 0.0206
_diffrn_reflns_Laue_measured_fraction_full 0.989
_diffrn_reflns_Laue_measured_fraction_max 0.964
_diffrn_reflns_limit_h_max 17
_diffrn_reflns_limit_h_min -17
_diffrn_reflns_limit_k_max 17
_diffrn_reflns_limit_k_min -18
_diffrn_reflns_limit_l_max 15
_diffrn_reflns_limit_l_min -20
_diffrn_reflns_number 12526
_diffrn_reflns_point_group_measured_fraction_full 0.989
_diffrn_reflns_point_group_measured_fraction_max 0.964
_diffrn_reflns_theta_full 67.684
_diffrn_reflns_theta_max 77.410
_diffrn_reflns_theta_min 4.435
_diffrn_source 'fine-focus sealed X-ray tube'
_diffrn_source_type 'Enhance (Cu) X-ray Source'
_exptl_absorpt_coefficient_mu 2.062
_exptl_absorpt_correction_T_max 1.00000
_exptl_absorpt_correction_T_min 0.40728
_exptl_absorpt_correction_type multi-scan
_exptl_absorpt_process_details
;
CrysAlisPro 1.171.38.40t (Rigaku Oxford Diffraction, 2015)
Empirical absorption correction using spherical harmonics,
 implemented in SCALE3 ABSPACK scaling algorithm.
;
_exptl_crystal_colour 'clear whiteish colourless'
_exptl_crystal_colour_lustre clear
_exptl_crystal_colour_modifier whiteish
_exptl_crystal_colour_primary colourless
_exptl_crystal_density_diffrn 1.174
_exptl_crystal_description block
_exptl_crystal_F_000 1176
_exptl_crystal_size_max 0.1
_exptl_crystal_size_mid 0.1
_exptl_crystal_size_min 0.1
_platon_squeeze_details
;
;
_refine_diff_density_max 0.393
_refine_diff_density_min -0.715
_refine_diff_density_rms 0.081
_refine_ls_extinction_method none
_refine_ls_goodness_of_fit_ref 1.112
_refine_ls_hydrogen_treatment constr
_refine_ls_matrix_type full
_refine_ls_number_parameters 182
_refine_ls_number_reflns 3383
_refine_ls_number_restraints 54
_refine_ls_restrained_S_all 1.113
_refine_ls_R_factor_all 0.0390
_refine_ls_R_factor_gt 0.0369
_refine_ls_shift/su_max 0.001
_refine_ls_shift/su_mean 0.000
_refine_ls_structure_factor_coef Fsqd
_refine_ls_weighting_details
;
 w=1/[\s^2^(Fo^2^)+(0.0641P)^2^+5.3577P]
 where P=(Fo^2^+2Fc^2^)/3
;
_refine_ls_weighting_scheme calc
_refine_ls_wR_factor_gt 0.1130
_refine_ls_wR_factor_ref 0.1149
_reflns_Friedel_coverage 0.000
_reflns_number_gt 3138
_reflns_number_total 3383
_reflns_threshold_expression 'I > 2\s(I)'
_cod_data_source_file c9ce00227h2.cif
_cod_data_source_block 1
_cod_depositor_comments 'Adding full bibliography for 7232446--7232448.cif.'
_cod_database_code 7232448
_shelxl_version_number 2013-2
_chemical_oxdiff_formula 'Zn C H N O'
_shelx_space_group_comment
;
The symmetry employed for this shelxl refinement is uniquely defined
by the following loop, which should always be used as a source of
symmetry information in preference to the above space-group names.
They are only intended as comments.
;
_shelx_estimated_absorpt_t_max 0.820
_shelx_estimated_absorpt_t_min 0.820
_reflns_odcompleteness_completeness 98.92
_reflns_odcompleteness_iscentric 1
_reflns_odcompleteness_theta 66.97
_olex2_refinement_description
;
1. Fixed Uiso
 At 1.2 times of:
  All C(H) groups
2. Uiso/Uaniso restraints and constraints
C2AA \\sim C3AA \\sim C2 \\sim C1: within 1.7A with sigma of 0.01 and sigma for
terminal atoms of 0.02
Uanis(C2AA) \\sim Ueq, Uanis(C3AA) \\sim Ueq, Uanis(C1) \\sim Ueq, Uanis(C2)
\\sim Ueq: with sigma of 0.01 and sigma for terminal atoms of 0.2
3. Others
 Sof(C3AA)=Sof(H3AA)=Sof(C2AA)=Sof(H2AA)=1-FVAR(1)
 Sof(C1)=Sof(H1)=Sof(C2)=Sof(H2)=FVAR(1)
4.a Aromatic/amide H refined with riding coordinates:
 C3(H3), C5(H5), C4(H4), C0AA(H0AA), C11(H11), C12(H12), C1(H1), C2(H2),
 C3AA(H3AA), C2AA(H2AA)
;
_ins_header
;
TITL abs in C2/c 
REM C2/c (#15 in standard setting)
CELL 1.54184  13.540292  14.729784  16.540038  90.0000  90.2418  90.0000
ZERR    4.00   0.000298   0.000320   0.000311   0.0000   0.0018   0.0000
LATT  7
SYMM -x, y,-z+1/2 
SFAC C H N O Zn
UNIT 4.00 4.00 4.00 4.00 4.00
TREF
HKLF 4
END
;
_olex2_submission_special_instructions 'No special instructions were received'
_oxdiff_exptl_absorpt_empirical_details
;
Empirical correction (ABSPACK) includes:
- Absorption correction using spherical harmonics
- Frame scaling
- Detector area scaling
;
_oxdiff_exptl_absorpt_empirical_full_max 3.155
_oxdiff_exptl_absorpt_empirical_full_min 0.675

loop_
_space_group_symop_operation_xyz
'x, y, z'
'-x, y, -z+1/2'
'x+1/2, y+1/2, z'
'-x+1/2, y+1/2, -z+1/2'
'-x, -y, -z'
'x, -y, z-1/2'
'-x+1/2, -y+1/2, -z'
'x+1/2, -y+1/2, z-1/2'

loop_
_atom_site_label
_atom_site_type_symbol
_atom_site_fract_x
_atom_site_fract_y
_atom_site_fract_z
_atom_site_U_iso_or_equiv
_atom_site_adp_type
_atom_site_occupancy
_atom_site_site_symmetry_order
_atom_site_calc_flag
_atom_site_refinement_flags_posn
_atom_site_refinement_flags_adp
_atom_site_refinement_flags_occupancy
_atom_site_disorder_assembly
_atom_site_disorder_group
Zn1 Zn 0.64561(2) 0.29447(2) 0.44379(2) 0.02459(13) Uani 1 1 d . . . . .
O1 O 0.51309(13) 0.23953(13) 0.44812(11) 0.0390(4) Uani 1 1 d . . . . .
O2 O 0.47503(14) 0.38363(13) 0.46765(12) 0.0438(4) Uani 1 1 d . . . . .
N1 N 0.69323(13) 0.34812(13) 0.54640(10) 0.0255(4) Uani 1 1 d . . . . .
N2 N 0.77070(16) 0.31145(14) 0.58868(11) 0.0308(4) Uani 1 1 d . . . . .
N3 N 0.66645(16) 0.61704(14) 0.85167(11) 0.0330(4) Uani 1 1 d . . . . .
C3 C 0.65619(17) 0.41728(15) 0.58889(13) 0.0281(4) Uani 1 1 d . . . . .
H3 H 0.6021 0.4542 0.5726 0.034 Uiso 1 1 calc R . . . .
C9 C 0.45119(19) 0.30380(16) 0.46535(15) 0.0332(5) Uani 1 1 d . . . . .
C10 C 0.34714(19) 0.27479(18) 0.48263(15) 0.0341(5) Uani 1 1 d . . . . .
C1AA C 0.70931(19) 0.42677(16) 0.66088(13) 0.0323(5) Uani 1 1 d . . . . .
C6 C 0.6944(2) 0.49241(16) 0.72609(14) 0.0343(5) Uani 1 1 d . . . . .
C5 C 0.6355(2) 0.56732(19) 0.71690(15) 0.0425(6) Uani 1 1 d . . . . .
H5 H 0.6023 0.5778 0.6671 0.051 Uiso 1 1 calc R . . . .
C4 C 0.6245(2) 0.62780(19) 0.78016(15) 0.0424(6) Uani 1 1 d . . . . .
H4 H 0.5845 0.6800 0.7717 0.051 Uiso 1 1 calc R . . . .
C0AA C 0.7801(2) 0.35854(18) 0.65701(15) 0.0410(6) Uani 1 1 d . . . . .
H0AA H 0.8285 0.3471 0.6975 0.049 Uiso 1 1 calc R . . . .
C11 C 0.2753(2) 0.3399(2) 0.4949(2) 0.0555(8) Uani 1 1 d . . . . .
H11 H 0.2923 0.4023 0.4911 0.067 Uiso 1 1 calc R . . . .
C12 C 0.3205(2) 0.1844(2) 0.4874(2) 0.0543(8) Uani 1 1 d . . . . .
H12 H 0.3687 0.1386 0.4784 0.065 Uiso 1 1 calc R . . . .
C1 C 0.7335(3) 0.5479(2) 0.85919(19) 0.0457(9) Uani 0.858(6) 1 d . U P A 1
H1 H 0.7706 0.5428 0.9079 0.055 Uiso 0.858(6) 1 calc R . P A 1
C2 C 0.7490(3) 0.4853(2) 0.7984(2) 0.0486(10) Uani 0.858(6) 1 d . U P A 1
H2 H 0.7960 0.4380 0.8053 0.058 Uiso 0.858(6) 1 calc R . P A 1
C3AA C 0.685(2) 0.4651(14) 0.8064(11) 0.042(3) Uani 0.142(6) 1 d . U P A 2
H3AA H 0.6899 0.4025 0.8194 0.050 Uiso 0.142(6) 1 calc R . P A 2
C2AA C 0.6680(19) 0.5289(14) 0.8692(11) 0.041(3) Uani 0.142(6) 1 d . U P A 2
H2AA H 0.6580 0.5089 0.9232 0.049 Uiso 0.142(6) 1 calc R . P A 2

loop_
_atom_site_aniso_label
_atom_site_aniso_U_11
_atom_site_aniso_U_22
_atom_site_aniso_U_33
_atom_site_aniso_U_23
_atom_site_aniso_U_13
_atom_site_aniso_U_12
Zn1 0.03246(19) 0.02287(19) 0.01842(18) 0.00014(9) -0.00362(12) 0.00022(10)
O1 0.0348(9) 0.0383(10) 0.0439(10) -0.0085(8) -0.0007(7) -0.0033(7)
O2 0.0407(10) 0.0345(10) 0.0561(12) 0.0018(8) -0.0077(8) -0.0034(8)
N1 0.0314(9) 0.0249(9) 0.0202(8) 0.0008(7) -0.0021(7) 0.0014(7)
N2 0.0409(11) 0.0299(9) 0.0215(9) -0.0017(7) -0.0072(7) 0.0065(8)
N3 0.0491(12) 0.0269(10) 0.0231(9) -0.0023(7) -0.0037(8) 0.0031(8)
C3 0.0351(11) 0.0270(11) 0.0222(10) -0.0027(8) -0.0022(8) 0.0029(9)
C9 0.0375(12) 0.0340(12) 0.0281(11) -0.0005(9) -0.0087(9) -0.0011(9)
C10 0.0369(12) 0.0330(12) 0.0324(12) -0.0011(10) -0.0067(9) -0.0006(10)
C1AA 0.0470(13) 0.0283(11) 0.0217(10) -0.0029(8) -0.0052(9) 0.0067(9)
C6 0.0508(14) 0.0279(11) 0.0242(11) -0.0049(9) -0.0055(9) 0.0066(10)
C5 0.0625(17) 0.0411(14) 0.0238(11) -0.0058(10) -0.0125(11) 0.0185(12)
C4 0.0578(16) 0.0423(14) 0.0269(12) -0.0082(10) -0.0131(11) 0.0226(12)
C0AA 0.0590(16) 0.0359(13) 0.0279(12) -0.0089(10) -0.0168(11) 0.0147(12)
C11 0.0440(15) 0.0303(13) 0.092(2) -0.0072(15) 0.0089(15) -0.0032(11)
C12 0.0424(15) 0.0338(14) 0.087(2) -0.0069(15) 0.0110(15) 0.0008(12)
C1 0.066(2) 0.0393(16) 0.0312(14) -0.0112(12) -0.0203(15) 0.0203(16)
C2 0.067(2) 0.0434(18) 0.0350(15) -0.0123(13) -0.0191(15) 0.0252(17)
C3AA 0.061(5) 0.034(5) 0.030(5) -0.006(4) -0.014(5) 0.020(5)
C2AA 0.061(6) 0.038(5) 0.023(5) -0.008(5) -0.011(5) 0.014(5)

loop_
_atom_type_symbol
_atom_type_description
_atom_type_scat_dispersion_real
_atom_type_scat_dispersion_imag
_atom_type_scat_source
C C 0.0181 0.0091 'International Tables Vol C Tables 4.2.6.8 and 6.1.1.4'
H H 0.0000 0.0000 'International Tables Vol C Tables 4.2.6.8 and 6.1.1.4'
N N 0.0311 0.0180 'International Tables Vol C Tables 4.2.6.8 and 6.1.1.4'
O O 0.0492 0.0322 'International Tables Vol C Tables 4.2.6.8 and 6.1.1.4'
Zn Zn -1.5491 0.6778 'International Tables Vol C Tables 4.2.6.8 and 6.1.1.4'

loop_
_geom_angle_atom_site_label_1
_geom_angle_atom_site_label_2
_geom_angle_atom_site_label_3
_geom_angle
_geom_angle_site_symmetry_1
_geom_angle_site_symmetry_3
O1 Zn1 N1 115.25(8) . .
O1 Zn1 N2 101.90(8) . 7_656
O1 Zn1 N3 114.92(8) . 6_565
N1 Zn1 N2 111.01(8) . 7_656
N1 Zn1 N3 110.03(8) . 6_565
N2 Zn1 N3 102.64(8) 7_656 6_565
C9 O1 Zn1 107.32(16) . .
N2 N1 Zn1 121.80(14) . .
C3 N1 Zn1 129.36(15) . .
C3 N1 N2 108.69(17) . .
N1 N2 Zn1 127.11(14) . 7_656
C0AA N2 Zn1 125.51(17) . 7_656
C0AA N2 N1 107.37(19) . .
C4 N3 Zn1 122.42(17) . 6_566
C4 N3 C1 117.0(2) . .
C4 N3 C2AA 108.6(8) . .
C1 N3 Zn1 120.30(17) . 6_566
C2AA N3 Zn1 117.8(8) . 6_566
N1 C3 H3 125.3 . .
N1 C3 C1AA 109.4(2) . .
C1AA C3 H3 125.3 . .
O1 C9 C10 116.2(2) . .
O2 C9 O1 122.6(2) . .
O2 C9 C10 121.1(2) . .
C11 C10 C9 119.5(2) . .
C11 C10 C12 118.5(3) . .
C12 C10 C9 122.0(2) . .
C3 C1AA C6 128.5(2) . .
C0AA C1AA C3 104.0(2) . .
C0AA C1AA C6 127.5(2) . .
C5 C6 C1AA 122.2(2) . .
C5 C6 C2 117.2(2) . .
C5 C6 C3AA 106.4(8) . .
C2 C6 C1AA 120.2(2) . .
C3AA C6 C1AA 121.7(8) . .
C6 C5 H5 120.0 . .
C6 C5 C4 120.0(2) . .
C4 C5 H5 120.0 . .
N3 C4 C5 123.6(2) . .
N3 C4 H4 118.2 . .
C5 C4 H4 118.2 . .
N2 C0AA C1AA 110.6(2) . .
N2 C0AA H0AA 124.7 . .
C1AA C0AA H0AA 124.7 . .
C10 C11 H11 119.5 . .
C12 C11 C10 121.0(3) 7_556 .
C12 C11 H11 119.5 7_556 .
C10 C12 H12 119.8 . .
C11 C12 C10 120.5(3) 7_556 .
C11 C12 H12 119.8 7_556 .
N3 C1 H1 118.9 . .
N3 C1 C2 122.2(3) . .
C2 C1 H1 118.9 . .
C6 C2 H2 120.4 . .
C1 C2 C6 119.2(3) . .
C1 C2 H2 120.4 . .
C6 C3AA H3AA 119.3 . .
C6 C3AA C2AA 121.4(16) . .
C2AA C3AA H3AA 119.3 . .
N3 C2AA C3AA 119.3(16) . .
N3 C2AA H2AA 120.4 . .
C3AA C2AA H2AA 120.4 . .

loop_
_geom_bond_atom_site_label_1
_geom_bond_atom_site_label_2
_geom_bond_distance
_geom_bond_site_symmetry_2
Zn1 O1 1.9700(18) .
Zn1 N1 1.9777(18) .
Zn1 N2 2.003(2) 7_656
Zn1 N3 2.0257(19) 6_565
O1 C9 1.297(3) .
O2 C9 1.220(3) .
N1 N2 1.369(3) .
N1 C3 1.337(3) .
N2 Zn1 2.003(2) 7_656
N2 C0AA 1.332(3) .
N3 Zn1 2.0257(19) 6_566
N3 C4 1.319(3) .
N3 C1 1.370(4) .
N3 C2AA 1.33(2) .
C3 H3 0.9500 .
C3 C1AA 1.395(3) .
C9 C10 1.501(4) .
C10 C11 1.381(4) .
C10 C12 1.382(4) .
C1AA C6 1.463(3) .
C1AA C0AA 1.391(3) .
C6 C5 1.369(3) .
C6 C2 1.408(4) .
C6 C3AA 1.39(2) .
C5 H5 0.9500 .
C5 C4 1.383(3) .
C4 H4 0.9500 .
C0AA H0AA 0.9500 .
C11 H11 0.9500 .
C11 C12 1.379(4) 7_556
C12 C11 1.379(4) 7_556
C12 H12 0.9500 .
C1 H1 0.9500 .
C1 C2 1.380(4) .
C2 H2 0.9500 .
C3AA H3AA 0.9500 .
C3AA C2AA 1.42(3) .
C2AA H2AA 0.9500 .

loop_
_geom_torsion_atom_site_label_1
_geom_torsion_atom_site_label_2
_geom_torsion_atom_site_label_3
_geom_torsion_atom_site_label_4
_geom_torsion
_geom_torsion_site_symmetry_1
_geom_torsion_site_symmetry_4
Zn1 O1 C9 O2 7.9(3) . .
Zn1 O1 C9 C10 -172.10(17) . .
Zn1 N1 N2 Zn1 3.5(3) . 7_656
Zn1 N1 N2 C0AA -175.68(18) . .
Zn1 N1 C3 C1AA 175.15(16) . .
Zn1 N2 C0AA C1AA -179.17(18) 7_656 .
Zn1 N3 C4 C5 -178.4(2) 6_566 .
Zn1 N3 C1 C2 179.0(3) 6_566 .
Zn1 N3 C2AA C3AA -178.4(16) 6_566 .
O1 C9 C10 C11 -174.7(3) . .
O1 C9 C10 C12 5.8(4) . .
O2 C9 C10 C11 5.3(4) . .
O2 C9 C10 C12 -174.2(3) . .
N1 N2 C0AA C1AA 0.0(3) . .
N1 C3 C1AA C6 -179.3(2) . .
N1 C3 C1AA C0AA 0.3(3) . .
N2 N1 C3 C1AA -0.3(3) . .
N3 C1 C2 C6 0.0(6) . .
C3 N1 N2 Zn1 179.34(16) . 7_656
C3 N1 N2 C0AA 0.2(3) . .
C3 C1AA C6 C5 -13.6(4) . .
C3 C1AA C6 C2 173.1(3) . .
C3 C1AA C6 C3AA 127.8(13) . .
C3 C1AA C0AA N2 -0.2(3) . .
C9 C10 C11 C12 -178.6(3) . 7_556
C9 C10 C12 C11 178.6(3) . 7_556
C1AA C6 C5 C4 -179.4(3) . .
C1AA C6 C2 C1 -179.9(3) . .
C1AA C6 C3AA C2AA -178.5(16) . .
C6 C1AA C0AA N2 179.4(2) . .
C6 C5 C4 N3 -1.5(5) . .
C6 C3AA C2AA N3 -4(3) . .
C5 C6 C2 C1 6.5(6) . .
C5 C6 C3AA C2AA -32(2) . .
C4 N3 C1 C2 -7.3(6) . .
C4 N3 C2AA C3AA 37(2) . .
C0AA C1AA C6 C5 166.9(3) . .
C0AA C1AA C6 C2 -6.3(5) . .
C0AA C1AA C6 C3AA -51.7(14) . .
C11 C10 C12 C11 -0.8(6) . 7_556
C12 C10 C11 C12 0.9(6) . 7_556
C1 N3 C4 C5 8.1(5) . .
C1 N3 C2AA C3AA -73(2) . .
C2 C6 C5 C4 -6.0(5) . .
C2 C6 C3AA C2AA 81(2) . .
C3AA C6 C5 C4 34.2(12) . .
C3AA C6 C2 C1 -75.7(13) . .
C2AA N3 C4 C5 -35.6(12) . .
C2AA N3 C1 C2 80.4(12) . .

loop_
_platon_squeeze_void_nr
_platon_squeeze_void_average_x
_platon_squeeze_void_average_y
_platon_squeeze_void_average_z
_platon_squeeze_void_volume
_platon_squeeze_void_count_electrons
_platon_squeeze_void_content
1 0.000 0.500 0.244 574 159 ' '
2 0.500 0.000 0.676 574 159 ' '
